data_7061651
loop_
_publ_author_name
'Zhang, Qi'
'He, Chunlin'
'Pang, Siping'

_publ_section_title
;
 Synthesis of heterocyclic (triazole, furoxan, furazan) fused pyridazine
 di-N-oxides via hypervalent iodine oxidation
;
_journal_issue 30
_journal_name_full 'New Journal of Chemistry'
_journal_page_first 14324
_journal_page_last 14327
_journal_paper_doi 10.1039/D2NJ02908A
_journal_volume 46
_journal_year 2022
_chemical_formula_moiety 'C4 H Cl2 N5 O2'
_chemical_formula_sum 'C4 H Cl2 N5 O2'
_chemical_formula_weight 222.00
_space_group_crystal_system orthorhombic
_space_group_IT_number 61
_space_group_name_Hall '-P 2ac 2ab'
_space_group_name_H-M_alt 'P b c a'
_atom_sites_solution_hydrogens difmap
_audit_creation_method SHELXL-2014/7
_audit_update_record
;
2022-05-30 deposited with the CCDC.	2022-07-11 downloaded from the CCDC.
;
_cell_angle_alpha 90
_cell_angle_beta 90
_cell_angle_gamma 90
_cell_formula_units_Z 8
_cell_length_a 13.829(3)
_cell_length_b 7.0389(13)
_cell_length_c 15.224(3)
_cell_measurement_reflns_used 1485
_cell_measurement_temperature 170(2)
_cell_measurement_theta_max 0.745
_cell_measurement_theta_min 0.621
_cell_volume 1481.9(5)
_computing_cell_refinement 'Bruker XSCANS'
_computing_data_collection 'Bruker XSCANS'
_computing_data_reduction 'Bruker XSCANS'
_computing_structure_refinement 'SHELXL-2014/7 (Sheldrick, 2014)'
_computing_structure_solution 'SHELXS-2014/7 (Sheldrick, 2014)'
_diffrn_ambient_temperature 170(2)
_diffrn_measured_fraction_theta_full 0.983
_diffrn_measured_fraction_theta_max 0.979
_diffrn_measurement_device_type 'Bruker P4'
_diffrn_measurement_method '\w scan'
_diffrn_radiation_type MoK\a
_diffrn_radiation_wavelength 0.71073
_diffrn_reflns_av_R_equivalents 0.0795
_diffrn_reflns_av_unetI/netI 0.0872
_diffrn_reflns_Laue_measured_fraction_full 0.983
_diffrn_reflns_Laue_measured_fraction_max 0.979
_diffrn_reflns_limit_h_max 16
_diffrn_reflns_limit_h_min -15
_diffrn_reflns_limit_k_max 8
_diffrn_reflns_limit_k_min -5
_diffrn_reflns_limit_l_max 19
_diffrn_reflns_limit_l_min -15
_diffrn_reflns_number 4614
_diffrn_reflns_point_group_measured_fraction_full 0.983
_diffrn_reflns_point_group_measured_fraction_max 0.979
_diffrn_reflns_theta_full 25.242
_diffrn_reflns_theta_max 26.376
_diffrn_reflns_theta_min 2.676
_diffrn_source 'Enhance (Mo) X-ray Source'
_exptl_absorpt_coefficient_mu 0.845
_exptl_absorpt_correction_T_max 0.7454
_exptl_absorpt_correction_T_min 0.6209
_exptl_absorpt_correction_type multi-scan
_exptl_crystal_colour colourless
_exptl_crystal_density_diffrn 1.990
_exptl_crystal_description block
_exptl_crystal_F_000 880
_exptl_crystal_size_max 0.120
_exptl_crystal_size_mid 0.080
_exptl_crystal_size_min 0.050
_refine_diff_density_max 0.481
_refine_diff_density_min -0.643
_refine_diff_density_rms 0.126
_refine_ls_extinction_method none
_refine_ls_goodness_of_fit_ref 1.048
_refine_ls_hydrogen_treatment refxyz
_refine_ls_matrix_type full
_refine_ls_number_parameters 121
_refine_ls_number_reflns 1485
_refine_ls_number_restraints 4
_refine_ls_restrained_S_all 1.052
_refine_ls_R_factor_all 0.1028
_refine_ls_R_factor_gt 0.0622
_refine_ls_shift/su_max 0.000
_refine_ls_shift/su_mean 0.000
_refine_ls_structure_factor_coef Fsqd
_refine_ls_weighting_details 'w=1/[\s^2^(Fo^2^)+(0.0805P)^2^+1.9570P] where P=(Fo^2^+2Fc^2^)/3'
_refine_ls_weighting_scheme calc
_refine_ls_wR_factor_gt 0.1485
_refine_ls_wR_factor_ref 0.1733
_reflns_Friedel_coverage 0.000
_reflns_number_gt 1000
_reflns_number_total 1485
_reflns_threshold_expression 'I > 2\s(I)'
_cod_data_source_file d2nj02908a2.cif
_cod_data_source_block shelx
_cod_depositor_comments 'Adding full bibliography for 7061650--7061656.cif.'
_cod_original_cell_volume 1482.0(5)
_cod_database_code 7061651
_shelx_shelxl_version_number 2014/7
_shelx_space_group_comment
;
The symmetry employed for this shelxl refinement is uniquely defined
by the following loop, which should always be used as a source of
symmetry information in preference to the above space-group names.
They are only intended as comments.
;
_shelx_estimated_absorpt_t_min 0.905
_shelx_estimated_absorpt_t_max 0.959

loop_
_space_group_symop_operation_xyz
'x, y, z'
'-x+1/2, -y, z+1/2'
'-x, y+1/2, -z+1/2'
'x+1/2, -y+1/2, -z'
'-x, -y, -z'
'x-1/2, y, -z-1/2'
'x, -y-1/2, z-1/2'
'-x-1/2, y-1/2, z'

loop_
_atom_site_label
_atom_site_type_symbol
_atom_site_fract_x
_atom_site_fract_y
_atom_site_fract_z
_atom_site_U_iso_or_equiv
_atom_site_adp_type
_atom_site_occupancy
_atom_site_site_symmetry_order
_atom_site_calc_flag
_atom_site_refinement_flags_posn
_atom_site_refinement_flags_adp
_atom_site_refinement_flags_occupancy
_atom_site_disorder_assembly
_atom_site_disorder_group
Cl1 Cl 0.67015(10) 0.8288(2) 0.85311(8) 0.0254(4) Uani 1 1 d . . . . .
Cl2 Cl 0.85762(10) 0.5573(2) 0.50497(8) 0.0265(4) Uani 1 1 d . . . . .
O1 O 0.8714(3) 0.8025(6) 0.8043(2) 0.0256(9) Uani 1 1 d . . . . .
O2 O 0.9470(3) 0.6838(6) 0.6664(2) 0.0278(9) Uani 1 1 d . . . . .
N1 N 0.8115(3) 0.7498(6) 0.7468(3) 0.0186(9) Uani 1 1 d . . . . .
N4 N 0.5607(3) 0.6820(6) 0.6749(3) 0.0237(10) Uani 1 1 d . U . . .
N2 N 0.8555(3) 0.6816(7) 0.6651(3) 0.0216(10) Uani 1 1 d . . . . .
N3 N 0.6282(3) 0.5780(7) 0.5482(3) 0.0232(10) Uani 1 1 d . U . . .
C2 C 0.7000(4) 0.6298(7) 0.6063(3) 0.0187(11) Uani 1 1 d . . . . .
C3 C 0.6594(4) 0.6929(7) 0.6857(3) 0.0189(11) Uani 1 1 d . . . . .
C4 C 0.7149(4) 0.7528(8) 0.7559(3) 0.0198(11) Uani 1 1 d . . . . .
C1 C 0.7999(4) 0.6276(7) 0.5967(3) 0.0199(11) Uani 1 1 d . . . . .
N5 N 0.5472(4) 0.6120(8) 0.5923(3) 0.0365(12) Uani 1 1 d D U . . .
H5 H 0.484(2) 0.597(10) 0.571(4) 0.055 Uiso 1 1 d D U . . .

loop_
_atom_site_aniso_label
_atom_site_aniso_U_11
_atom_site_aniso_U_22
_atom_site_aniso_U_33
_atom_site_aniso_U_23
_atom_site_aniso_U_13
_atom_site_aniso_U_12
Cl1 0.0206(7) 0.0322(8) 0.0235(7) -0.0049(6) 0.0021(5) 0.0012(6)
Cl2 0.0216(7) 0.0333(8) 0.0247(6) -0.0022(6) 0.0048(5) 0.0003(5)
O1 0.0142(19) 0.037(2) 0.0254(19) -0.0039(18) -0.0050(16) -0.0007(17)
O2 0.012(2) 0.040(2) 0.031(2) -0.0012(18) 0.0008(16) 0.0015(18)
N1 0.015(2) 0.023(2) 0.0178(19) -0.0024(18) -0.0019(17) -0.0026(18)
N4 0.018(2) 0.024(2) 0.0293(19) 0.0034(18) -0.0030(18) -0.002(2)
N2 0.012(2) 0.028(3) 0.025(2) 0.0031(19) 0.0024(18) -0.0009(19)
N3 0.016(2) 0.026(3) 0.027(2) 0.0018(19) -0.0038(16) -0.0039(19)
C2 0.017(3) 0.020(3) 0.019(2) 0.003(2) -0.002(2) 0.000(2)
C3 0.016(3) 0.019(3) 0.022(2) 0.002(2) 0.000(2) 0.000(2)
C4 0.016(3) 0.020(3) 0.023(2) 0.006(2) 0.002(2) 0.001(2)
C1 0.019(3) 0.023(3) 0.018(2) -0.001(2) -0.001(2) -0.003(2)
N5 0.030(3) 0.045(3) 0.035(2) -0.004(2) 0.003(2) -0.004(2)

loop_
_atom_type_symbol
_atom_type_description
_atom_type_scat_dispersion_real
_atom_type_scat_dispersion_imag
_atom_type_scat_source
C C 0.0033 0.0016 'International Tables Vol C Tables 4.2.6.8 and 6.1.1.4'
H H 0.0000 0.0000 'International Tables Vol C Tables 4.2.6.8 and 6.1.1.4'
Cl Cl 0.1484 0.1585 'International Tables Vol C Tables 4.2.6.8 and 6.1.1.4'
N N 0.0061 0.0033 'International Tables Vol C Tables 4.2.6.8 and 6.1.1.4'
O O 0.0106 0.0060 'International Tables Vol C Tables 4.2.6.8 and 6.1.1.4'

loop_
_geom_angle_atom_site_label_1
_geom_angle_atom_site_label_2
_geom_angle_atom_site_label_3
_geom_angle
_geom_angle_site_symmetry_1
_geom_angle_site_symmetry_3
_geom_angle_publ_flag
O1 N1 C4 125.3(4) . . ?
O1 N1 N2 114.4(4) . . ?
C4 N1 N2 120.3(4) . . ?
N5 N4 C3 105.4(4) . . ?
O2 N2 C1 125.8(4) . . ?
O2 N2 N1 113.4(4) . . ?
C1 N2 N1 120.7(4) . . ?
N5 N3 C2 103.6(4) . . ?
N3 C2 C1 130.2(5) . . ?
N3 C2 C3 110.3(4) . . ?
C1 C2 C3 119.5(5) . . ?
N4 C3 C4 131.3(5) . . ?
N4 C3 C2 106.0(4) . . ?
C4 C3 C2 122.6(5) . . ?
N1 C4 C3 117.9(5) . . ?
N1 C4 Cl1 117.3(4) . . ?
C3 C4 Cl1 124.8(4) . . ?
N2 C1 C2 118.8(4) . . ?
N2 C1 Cl2 117.0(4) . . ?
C2 C1 Cl2 124.2(4) . . ?
N3 N5 N4 114.6(5) . . ?
N3 N5 H5 126(4) . . ?
N4 N5 H5 119(4) . . ?

loop_
_geom_bond_atom_site_label_1
_geom_bond_atom_site_label_2
_geom_bond_distance
_geom_bond_site_symmetry_2
_geom_bond_publ_flag
Cl1 C4 1.691(5) . ?
Cl2 C1 1.683(5) . ?
O1 N1 1.260(5) . ?
O2 N2 1.266(5) . ?
N1 C4 1.344(7) . ?
N1 N2 1.466(6) . ?
N4 N5 1.363(7) . ?
N4 C3 1.376(7) . ?
N2 C1 1.349(7) . ?
N3 N5 1.328(7) . ?
N3 C2 1.379(6) . ?
C2 C1 1.389(8) . ?
C2 C3 1.405(7) . ?
C3 C4 1.381(7) . ?
N5 H5 0.95(2) . ?
